data_1558650
loop_
_publ_author_name
'Chakarawet, Khetpakorn'
'Harris, T. David'
'Long, Jeffrey R.'

_publ_section_title
;
 Semiquinone radical-bridged M2 (M = Fe, Co, Ni) complexes with strong
 magnetic exchange giving rise to slow magnetic relaxation
;
_journal_name_full 'Chemical Science'
_journal_paper_doi 10.1039/D0SC03078C
_journal_year 2020
_chemical_formula_moiety 'C30 H64 N8 Ni2 O2, 2(B C24 F20), 2(C4 H8 O), C4 H10 O'
_chemical_formula_sum 'C90 H90 B2 F40 N8 Ni2 O5'
_chemical_formula_weight 2262.73
_chemical_name_systematic '[(NiMe6tren)2(C6H4O2)][B(C6F5)4]2'
_space_group_crystal_system triclinic
_space_group_IT_number 2
_space_group_name_Hall '-P 1'
_space_group_name_H-M_alt 'P -1'
_atom_sites_solution_hydrogens geom
_atom_sites_solution_primary dual
_atom_sites_solution_secondary difmap
_audit_creation_date 2019-07-18
_audit_creation_method
;
Olex2 1.2
(compiled 2018.05.29 svn.r3508 for OlexSys, GUI svn.r5506)
;
_audit_update_record
;
2019-10-11 deposited with the CCDC.	2020-07-21 downloaded from the CCDC.
;
_cell_angle_alpha 97.774(3)
_cell_angle_beta 90.679(3)
_cell_angle_gamma 101.898(2)
_cell_formula_units_Z 1
_cell_length_a 12.015(2)
_cell_length_b 12.540(2)
_cell_length_c 16.083(3)
_cell_measurement_reflns_used 2066
_cell_measurement_temperature 100(2)
_cell_measurement_theta_max 14.011
_cell_measurement_theta_min 2.720
_cell_volume 2347.4(7)
_computing_cell_refinement 'SAINT V8.38A (2016)'
_computing_data_collection APEX3
_computing_data_reduction 'SAINT V8.38A (2016)'
_computing_molecular_graphics 'Olex2 (Dolomanov et al., 2009)'
_computing_publication_material 'Olex2 (Dolomanov et al., 2009)'
_computing_structure_refinement 'XL (Sheldrick, 2008)'
_computing_structure_solution 'XT (Sheldrick, 2015)'
_diffrn_ambient_temperature 100
_diffrn_detector_area_resol_mean 10.42
_diffrn_measured_fraction_theta_full 0.999
_diffrn_measured_fraction_theta_max 1.000
_diffrn_measurement_device_type 'Bruker D8 with PHOTON 100 detector'
_diffrn_measurement_method '\f and \w shutterless scans'
_diffrn_radiation_type synchrotron
_diffrn_radiation_wavelength 0.7288
_diffrn_reflns_av_R_equivalents 0.0514
_diffrn_reflns_av_unetI/netI 0.0518
_diffrn_reflns_Laue_measured_fraction_full 0.999
_diffrn_reflns_Laue_measured_fraction_max 1.000
_diffrn_reflns_limit_h_max 18
_diffrn_reflns_limit_h_min -18
_diffrn_reflns_limit_k_max 19
_diffrn_reflns_limit_k_min -19
_diffrn_reflns_limit_l_max 24
_diffrn_reflns_limit_l_min -24
_diffrn_reflns_number 56012
_diffrn_reflns_point_group_measured_fraction_full 0.999
_diffrn_reflns_point_group_measured_fraction_max 1.000
_diffrn_reflns_theta_full 25.930
_diffrn_reflns_theta_max 34.098
_diffrn_reflns_theta_min 1.719
_diffrn_source 'Advanced Light Source, station 12.2.1'
_exptl_absorpt_coefficient_mu 0.572
_exptl_absorpt_correction_T_max 0.9662
_exptl_absorpt_correction_T_min 0.9035
_exptl_absorpt_correction_type multi-scan
_exptl_absorpt_process_details
'SADABS-2016/2 (Bruker,2016/2) was used for absorption correction. wR2(int) was 0.1552 before and 0.0602 after correction. The Ratio of minimum to maximum transmission is 0.9353. The \l/2 correction factor is Not present.'
_exptl_crystal_colour 'dark brown'
_exptl_crystal_colour_modifier dark
_exptl_crystal_colour_primary brown
_exptl_crystal_density_diffrn 1.601
_exptl_crystal_density_method 'not measured'
_exptl_crystal_description block
_exptl_crystal_F_000 1152
_exptl_crystal_preparation 'Magnetic properties'
_exptl_crystal_recrystallization_method 'Re-crystallisation from solvent: THF/Et2O'
_exptl_crystal_size_max 0.13
_exptl_crystal_size_mid 0.09
_exptl_crystal_size_min 0.06
_refine_diff_density_max 0.603
_refine_diff_density_min -0.722
_refine_diff_density_rms 0.096
_refine_ls_extinction_method none
_refine_ls_goodness_of_fit_ref 1.049
_refine_ls_hydrogen_treatment constr
_refine_ls_matrix_type full
_refine_ls_number_parameters 701
_refine_ls_number_reflns 17900
_refine_ls_number_restraints 25
_refine_ls_restrained_S_all 1.057
_refine_ls_R_factor_all 0.0484
_refine_ls_R_factor_gt 0.0393
_refine_ls_shift/su_max 0.003
_refine_ls_shift/su_mean 0.000
_refine_ls_structure_factor_coef Fsqd
_refine_ls_weighting_details 'w=1/[\s^2^(Fo^2^)+(0.0512P)^2^+0.5168P] where P=(Fo^2^+2Fc^2^)/3'
_refine_ls_weighting_scheme calc
_refine_ls_wR_factor_gt 0.1013
_refine_ls_wR_factor_ref 0.1074
_reflns_Friedel_coverage 0.000
_reflns_number_gt 15061
_reflns_number_total 17900
_reflns_threshold_expression 'I > 2\s(I)'
_cod_data_source_file d0sc03078c2.cif
_cod_data_source_block kjc182s
_cod_depositor_comments
;
The following automatic conversions were performed:

data item '_atom_sites_solution_secondary' value 'diffmap' was
changed to 'difmap'.

Automatic conversion script
Id: cif_fix_values 7556 2019-12-06 15:28:31Z antanas 
;
_cod_original_cell_volume 2347.5(7)
_cod_database_code 1558650
_shelx_shelxl_version_number 2014/7
_shelx_space_group_comment
;
The symmetry employed for this shelxl refinement is uniquely defined
by the following loop, which should always be used as a source of
symmetry information in preference to the above space-group names.
They are only intended as comments.
;
_shelx_estimated_absorpt_t_max 0.966
_shelx_estimated_absorpt_t_min 0.929
_olex2_refinement_description
;
1. Fixed Uiso
 At 1.2 times of:
  All C(H) groups, All C(H,H) groups, All C(H,H,H,H) groups
 At 1.5 times of:
  All C(H,H,H) groups
2. Restrained distances
 O1S-C2S = O1S-C3S
 1.34 with sigma of 0.02
 C2S-C1S = C4S-C3S
 1.54 with sigma of 0.02
3. Rigid body (RIGU) restrains
 O1S, C1S, C2S, C3S, C4S
 with sigma for 1-2 distances of 0.004 and sigma for 1-3 distances of 0.004
4. Others
 Sof(H3TC)=Sof(H3TD)=Sof(C5T)=Sof(H5TA)=Sof(H5TB)=1-FVAR(1)
 Sof(H3TA)=Sof(H3TB)=Sof(C4T)=Sof(H4TA)=Sof(H4TB)=FVAR(1)
 Fixed Sof: O1S(0.5) C1S(0.5) H1SA(0.5) H1SB(0.5) H1SC(0.5) C2S(0.5) H2SA(0.5)
 H2SB(0.5) C3S(0.5) H3SA(0.5) H3SB(0.5) C4S(0.5) H4SA(0.5) H4SB(0.5) H4SC(0.5)
5.a Secondary CH2 refined with riding coordinates:
 C4(H4A,H4B), C5(H5A,H5B), C8(H8A,H8B), C9(H9A,H9B), C12(H12A,H12B), C13(H13A,
 H13B), C1T(H1TA,H1TB), C2T(H2TA,H2TB), C3T(H3TC,H3TD), C3T(H3TA,H3TB),
 C4T(H4TA,H4TB), C5T(H5TA,H5TB), C2S(H2SA,H2SB), C3S(H3SA,H3SB)
5.b Me refined with riding coordinates:
 C1S(H1SA,H1SB,H1SC), C4S(H4SA,H4SB,H4SC)
5.c Aromatic/amide H refined with riding coordinates:
 C2(H2), C3(H3)
5.d Idealised Me refined as rotating group:
 C6(H6A,H6B,H6C), C7(H7A,H7B,H7C), C10(H10A,H10B,H10C), C11(H11A,H11B,H11C),
 C14(H14A,H14B,H14C), C15(H15A,H15B,H15C)
;
_olex2_submission_special_instructions 'No special instructions were received'

loop_
_space_group_symop_operation_xyz
'x, y, z'
'-x, -y, -z'

loop_
_atom_site_label
_atom_site_type_symbol
_atom_site_fract_x
_atom_site_fract_y
_atom_site_fract_z
_atom_site_U_iso_or_equiv
_atom_site_adp_type
_atom_site_occupancy
_atom_site_site_symmetry_order
_atom_site_calc_flag
_atom_site_refinement_flags_posn
_atom_site_refinement_flags_adp
_atom_site_refinement_flags_occupancy
_atom_site_disorder_assembly
_atom_site_disorder_group
Ni1 Ni 0.10212(2) 0.65566(2) 0.75084(2) 0.00978(4) Uani 1 1 d . . . . .
O1 O 0.04336(8) 0.53003(7) 0.67211(5) 0.01744(17) Uani 1 1 d . . . . .
N1 N 0.14362(8) 0.77541(8) 0.85907(6) 0.01333(17) Uani 1 1 d . . . . .
N2 N 0.27717(8) 0.65658(8) 0.75399(6) 0.01390(17) Uani 1 1 d . . . . .
N3 N 0.06727(9) 0.78836(9) 0.69316(7) 0.01589(18) Uani 1 1 d . . . . .
N4 N -0.01434(8) 0.57057(8) 0.83992(6) 0.01421(17) Uani 1 1 d . . . . .
C1 C 0.02357(10) 0.51683(10) 0.58876(7) 0.01413(19) Uani 1 1 d . . . . .
C2 C 0.11118(10) 0.52608(11) 0.53165(8) 0.0171(2) Uani 1 1 d . . . . .
H2 H 0.1881 0.5435 0.5524 0.021 Uiso 1 1 calc R . . . .
C3 C -0.08838(10) 0.48961(10) 0.55467(7) 0.0165(2) Uani 1 1 d . . . . .
H3 H -0.1500 0.4817 0.5914 0.020 Uiso 1 1 calc R . . . .
C4 C 0.27001(10) 0.80795(10) 0.86781(8) 0.0162(2) Uani 1 1 d . . . . .
H4A H 0.2937 0.8376 0.9270 0.019 Uiso 1 1 calc R . . . .
H4B H 0.2981 0.8661 0.8327 0.019 Uiso 1 1 calc R . . . .
C5 C 0.32050(10) 0.70784(10) 0.84019(8) 0.0165(2) Uani 1 1 d . . . . .
H5A H 0.4045 0.7302 0.8412 0.020 Uiso 1 1 calc R . . . .
H5B H 0.2999 0.6536 0.8797 0.020 Uiso 1 1 calc R . . . .
C6 C 0.34199(11) 0.71766(11) 0.69151(8) 0.0199(2) Uani 1 1 d . . . . .
H6A H 0.3104 0.6860 0.6350 0.030 Uiso 1 1 calc GR . . . .
H6B H 0.4220 0.7123 0.6957 0.030 Uiso 1 1 calc GR . . . .
H6C H 0.3365 0.7952 0.7024 0.030 Uiso 1 1 calc GR . . . .
C7 C 0.29312(11) 0.54136(11) 0.73931(9) 0.0196(2) Uani 1 1 d . . . . .
H7A H 0.2553 0.5008 0.7827 0.029 Uiso 1 1 calc GR . . . .
H7B H 0.3746 0.5411 0.7416 0.029 Uiso 1 1 calc GR . . . .
H7C H 0.2600 0.5061 0.6839 0.029 Uiso 1 1 calc GR . . . .
C8 C 0.09154(11) 0.86841(10) 0.84321(8) 0.0168(2) Uani 1 1 d . . . . .
H8A H 0.1273 0.9352 0.8821 0.020 Uiso 1 1 calc R . . . .
H8B H 0.0093 0.8509 0.8541 0.020 Uiso 1 1 calc R . . . .
C9 C 0.10702(11) 0.89082(10) 0.75317(8) 0.0185(2) Uani 1 1 d . . . . .
H9A H 0.0634 0.9466 0.7419 0.022 Uiso 1 1 calc R . . . .
H9B H 0.1885 0.9207 0.7450 0.022 Uiso 1 1 calc R . . . .
C10 C -0.05896(11) 0.76343(11) 0.68384(8) 0.0196(2) Uani 1 1 d . . . . .
H10A H -0.0915 0.7537 0.7386 0.029 Uiso 1 1 calc GR . . . .
H10B H -0.0845 0.6957 0.6444 0.029 Uiso 1 1 calc GR . . . .
H10C H -0.0841 0.8244 0.6624 0.029 Uiso 1 1 calc GR . . . .
C11 C 0.11146(13) 0.80645(13) 0.60930(9) 0.0249(3) Uani 1 1 d . . . . .
H11A H 0.1948 0.8274 0.6135 0.037 Uiso 1 1 calc GR . . . .
H11B H 0.0808 0.8654 0.5892 0.037 Uiso 1 1 calc GR . . . .
H11C H 0.0880 0.7385 0.5697 0.037 Uiso 1 1 calc GR . . . .
C12 C 0.09608(11) 0.72896(11) 0.93452(7) 0.0175(2) Uani 1 1 d . . . . .
H12A H 0.0889 0.7896 0.9791 0.021 Uiso 1 1 calc R . . . .
H12B H 0.1484 0.6867 0.9562 0.021 Uiso 1 1 calc R . . . .
C13 C -0.01993(10) 0.65412(10) 0.91284(8) 0.0171(2) Uani 1 1 d . . . . .
H13A H -0.0466 0.6171 0.9617 0.021 Uiso 1 1 calc R . . . .
H13B H -0.0753 0.6987 0.8999 0.021 Uiso 1 1 calc R . . . .
C14 C 0.03443(12) 0.48014(11) 0.86406(9) 0.0208(2) Uani 1 1 d . . . . .
H14A H 0.0434 0.4297 0.8137 0.031 Uiso 1 1 calc GR . . . .
H14B H -0.0165 0.4402 0.9019 0.031 Uiso 1 1 calc GR . . . .
H14C H 0.1089 0.5104 0.8927 0.031 Uiso 1 1 calc GR . . . .
C15 C -0.12975(10) 0.52229(11) 0.80302(8) 0.0197(2) Uani 1 1 d . . . . .
H15A H -0.1635 0.5803 0.7844 0.029 Uiso 1 1 calc GR . . . .
H15B H -0.1772 0.4879 0.8453 0.029 Uiso 1 1 calc GR . . . .
H15C H -0.1252 0.4666 0.7549 0.029 Uiso 1 1 calc GR . . . .
F12B F 0.32715(6) 0.29618(6) 0.76787(5) 0.01750(14) Uani 1 1 d . . . . .
F13B F 0.13945(6) 0.27506(7) 0.85592(6) 0.02344(17) Uani 1 1 d . . . . .
F14B F 0.11172(6) 0.14333(7) 0.98000(5) 0.02160(16) Uani 1 1 d . . . . .
F15B F 0.27918(7) 0.03755(7) 1.01405(5) 0.02035(15) Uani 1 1 d . . . . .
F16B F 0.46933(6) 0.06218(6) 0.93189(5) 0.01680(14) Uani 1 1 d . . . . .
F22B F 0.47959(6) -0.02346(6) 0.76081(5) 0.01688(14) Uani 1 1 d . . . . .
F23B F 0.62207(8) -0.15935(6) 0.76821(6) 0.02575(18) Uani 1 1 d . . . . .
F24B F 0.84365(7) -0.07868(7) 0.82102(6) 0.02543(17) Uani 1 1 d . . . . .
F25B F 0.91974(6) 0.14213(7) 0.86276(5) 0.02198(16) Uani 1 1 d . . . . .
F26B F 0.78160(6) 0.27945(6) 0.85581(5) 0.01730(14) Uani 1 1 d . . . . .
F32B F 0.69801(6) 0.29435(6) 0.68171(5) 0.01753(14) Uani 1 1 d . . . . .
F33B F 0.69293(7) 0.25374(8) 0.51436(5) 0.02591(18) Uani 1 1 d . . . . .
F34B F 0.50599(8) 0.12369(8) 0.42793(5) 0.02796(18) Uani 1 1 d . . . . .
F35B F 0.32359(7) 0.03539(8) 0.51459(5) 0.02650(18) Uani 1 1 d . . . . .
F36B F 0.32570(6) 0.07523(6) 0.68037(5) 0.01841(14) Uani 1 1 d . . . . .
F42B F 0.60556(6) 0.29152(6) 0.96631(5) 0.01651(14) Uani 1 1 d . . . . .
F43B F 0.65751(8) 0.49948(7) 1.04256(5) 0.02352(17) Uani 1 1 d . . . . .
F44B F 0.64541(8) 0.66836(7) 0.95448(6) 0.02860(19) Uani 1 1 d . . . . .
F45B F 0.58686(7) 0.62438(6) 0.78791(5) 0.02229(16) Uani 1 1 d . . . . .
F46B F 0.53452(6) 0.42064(6) 0.71048(5) 0.01606(13) Uani 1 1 d . . . . .
C11B C 0.40839(9) 0.17877(9) 0.84286(7) 0.01063(17) Uani 1 1 d . . . . .
C12B C 0.31856(9) 0.22984(9) 0.82806(7) 0.01311(19) Uani 1 1 d . . . . .
C13B C 0.21983(9) 0.21967(10) 0.87223(8) 0.0148(2) Uani 1 1 d . . . . .
C14B C 0.20566(10) 0.15395(10) 0.93512(8) 0.0152(2) Uani 1 1 d . . . . .
C15B C 0.29146(10) 0.10130(9) 0.95260(7) 0.01403(19) Uani 1 1 d . . . . .
C16B C 0.39007(9) 0.11481(9) 0.90758(7) 0.01195(18) Uani 1 1 d . . . . .
C21B C 0.62083(9) 0.13550(9) 0.80895(7) 0.01092(18) Uani 1 1 d . . . . .
C22B C 0.58850(9) 0.02191(9) 0.78659(7) 0.01307(19) Uani 1 1 d . . . . .
C23B C 0.66054(11) -0.05041(10) 0.78923(8) 0.0161(2) Uani 1 1 d . . . . .
C24B C 0.77269(10) -0.01004(10) 0.81530(8) 0.0166(2) Uani 1 1 d . . . . .
C25B C 0.81047(10) 0.10157(10) 0.83743(7) 0.0149(2) Uani 1 1 d . . . . .
C26B C 0.73515(9) 0.17159(9) 0.83385(7) 0.01247(18) Uani 1 1 d . . . . .
C31B C 0.51124(9) 0.19077(9) 0.69048(7) 0.01156(18) Uani 1 1 d . . . . .
C32B C 0.60211(10) 0.23091(9) 0.64253(7) 0.01356(19) Uani 1 1 d . . . . .
C33B C 0.60228(11) 0.21066(10) 0.55605(8) 0.0171(2) Uani 1 1 d . . . . .
C34B C 0.50753(11) 0.14502(11) 0.51204(7) 0.0186(2) Uani 1 1 d . . . . .
C35B C 0.41559(11) 0.10119(10) 0.55607(8) 0.0175(2) Uani 1 1 d . . . . .
C36B C 0.41907(10) 0.12425(9) 0.64304(7) 0.01403(19) Uani 1 1 d . . . . .
C41B C 0.56984(9) 0.34314(9) 0.83348(7) 0.01106(18) Uani 1 1 d . . . . .
C42B C 0.60022(9) 0.37143(9) 0.91875(7) 0.01285(19) Uani 1 1 d . . . . .
C43B C 0.62631(10) 0.47834(10) 0.96029(7) 0.0159(2) Uani 1 1 d . . . . .
C44B C 0.62042(10) 0.56426(10) 0.91613(8) 0.0175(2) Uani 1 1 d . . . . .
C45B C 0.59018(10) 0.54145(9) 0.83178(8) 0.0152(2) Uani 1 1 d . . . . .
C46B C 0.56515(9) 0.43305(9) 0.79255(7) 0.01252(18) Uani 1 1 d . . . . .
B1 B 0.52767(10) 0.21197(10) 0.79372(8) 0.01036(19) Uani 1 1 d . . . . .
O1T O -0.03106(13) 0.05210(11) 0.63227(12) 0.0545(4) Uani 1 1 d . . . . .
C1T C -0.11505(14) 0.11466(14) 0.62071(10) 0.0298(3) Uani 1 1 d . . . . .
H1TA H -0.1817 0.0928 0.6549 0.036 Uiso 1 1 calc R . . . .
H1TB H -0.1409 0.1045 0.5609 0.036 Uiso 1 1 calc R . . . .
C2T C -0.05579(16) 0.23202(15) 0.64937(12) 0.0371(4) Uani 1 1 d . . . . .
H2TA H -0.0574 0.2506 0.7111 0.044 Uiso 1 1 calc R . . . .
H2TB H -0.0912 0.2838 0.6222 0.044 Uiso 1 1 calc R . . . .
C3T C 0.06517(15) 0.23479(15) 0.62143(13) 0.0375(4) Uani 1 1 d . . . . .
H3TC H 0.0725 0.2446 0.5615 0.045 Uiso 0.399(18) 1 calc R . P A 2
H3TD H 0.1209 0.2935 0.6563 0.045 Uiso 0.399(18) 1 calc R . P A 2
H3TA H 0.1211 0.2683 0.6682 0.045 Uiso 0.601(18) 1 calc R . P A 1
H3TB H 0.0814 0.2774 0.5739 0.045 Uiso 0.601(18) 1 calc R . P A 1
C4T C 0.0698(5) 0.1119(5) 0.5941(6) 0.0459(13) Uani 0.601(18) 1 d . . P A 1
H4TA H 0.0648 0.0933 0.5322 0.055 Uiso 0.601(18) 1 calc R . P A 1
H4TB H 0.1407 0.0950 0.6160 0.055 Uiso 0.601(18) 1 calc R . P A 1
C5T C 0.0781(6) 0.1248(6) 0.6357(11) 0.047(2) Uani 0.399(18) 1 d . . P A 2
H5TA H 0.1262 0.0958 0.5924 0.056 Uiso 0.399(18) 1 calc R . P A 2
H5TB H 0.1162 0.1294 0.6914 0.056 Uiso 0.399(18) 1 calc R . P A 2
O1S O 0.4680(6) 0.5062(5) 0.5272(3) 0.0855(14) Uani 0.5 1 d D U P B -1
C1S C 0.3399(7) 0.3577(7) 0.5111(5) 0.095(2) Uani 0.5 1 d D U P B -1
H1SA H 0.3025 0.2875 0.4784 0.142 Uiso 0.5 1 calc R . P B -1
H1SB H 0.3691 0.3444 0.5651 0.142 Uiso 0.5 1 calc R . P B -1
H1SC H 0.2849 0.4055 0.5211 0.142 Uiso 0.5 1 calc R . P B -1
C2S C 0.4287(9) 0.4081(7) 0.4673(6) 0.097(2) Uani 0.5 1 d D U P B -1
H2SA H 0.4024 0.4253 0.4131 0.117 Uiso 0.5 1 calc R . P B -1
H2SB H 0.4876 0.3635 0.4576 0.117 Uiso 0.5 1 calc R . P B -1
C3S C 0.5770(8) 0.5565(10) 0.4994(6) 0.114(3) Uani 0.5 1 d D U P B -1
H3SA H 0.5665 0.5825 0.4450 0.137 Uiso 0.5 1 calc R . P B -1
H3SB H 0.6248 0.5007 0.4903 0.137 Uiso 0.5 1 calc R . P B -1
C4S C 0.6417(6) 0.6585(7) 0.5660(3) 0.0795(19) Uani 0.5 1 d D U P B -1
H4SA H 0.7155 0.6902 0.5446 0.119 Uiso 0.5 1 calc R . P B -1
H4SB H 0.5954 0.7146 0.5744 0.119 Uiso 0.5 1 calc R . P B -1
H4SC H 0.6537 0.6328 0.6197 0.119 Uiso 0.5 1 calc R . P B -1

loop_
_atom_site_aniso_label
_atom_site_aniso_U_11
_atom_site_aniso_U_22
_atom_site_aniso_U_33
_atom_site_aniso_U_23
_atom_site_aniso_U_13
_atom_site_aniso_U_12
Ni1 0.01000(6) 0.00981(6) 0.00923(6) 0.00069(5) -0.00046(4) 0.00183(5)
O1 0.0222(4) 0.0167(4) 0.0100(4) -0.0014(3) -0.0023(3) -0.0013(3)
N1 0.0135(4) 0.0125(4) 0.0134(4) -0.0002(3) -0.0006(3) 0.0028(3)
N2 0.0129(4) 0.0137(4) 0.0145(4) -0.0007(3) -0.0015(3) 0.0032(3)
N3 0.0184(4) 0.0165(4) 0.0145(4) 0.0035(3) 0.0013(3) 0.0070(4)
N4 0.0147(4) 0.0143(4) 0.0132(4) 0.0021(3) 0.0017(3) 0.0020(3)
C1 0.0160(5) 0.0133(5) 0.0111(4) -0.0016(4) -0.0008(4) 0.0008(4)
C2 0.0135(5) 0.0207(6) 0.0147(5) -0.0020(4) -0.0015(4) 0.0011(4)
C3 0.0144(5) 0.0197(5) 0.0132(5) -0.0016(4) 0.0011(4) 0.0009(4)
C4 0.0138(5) 0.0149(5) 0.0176(5) -0.0031(4) -0.0034(4) 0.0015(4)
C5 0.0140(5) 0.0182(5) 0.0162(5) -0.0022(4) -0.0054(4) 0.0041(4)
C6 0.0165(5) 0.0226(6) 0.0196(6) 0.0022(5) 0.0031(4) 0.0018(4)
C7 0.0194(5) 0.0170(5) 0.0230(6) -0.0024(4) -0.0030(4) 0.0090(4)
C8 0.0191(5) 0.0126(5) 0.0184(5) -0.0023(4) -0.0016(4) 0.0054(4)
C9 0.0211(5) 0.0129(5) 0.0221(6) 0.0039(4) 0.0004(4) 0.0042(4)
C10 0.0193(5) 0.0209(6) 0.0196(6) 0.0000(4) -0.0029(4) 0.0090(4)
C11 0.0347(7) 0.0281(7) 0.0179(6) 0.0107(5) 0.0069(5) 0.0151(6)
C12 0.0199(5) 0.0204(5) 0.0110(5) -0.0002(4) 0.0008(4) 0.0032(4)
C13 0.0183(5) 0.0195(5) 0.0132(5) 0.0011(4) 0.0046(4) 0.0037(4)
C14 0.0226(6) 0.0163(5) 0.0246(6) 0.0068(5) 0.0010(5) 0.0043(4)
C15 0.0150(5) 0.0201(6) 0.0218(6) 0.0046(5) 0.0021(4) -0.0024(4)
F12B 0.0150(3) 0.0170(3) 0.0236(4) 0.0105(3) 0.0007(3) 0.0054(3)
F13B 0.0133(3) 0.0234(4) 0.0372(5) 0.0075(3) 0.0033(3) 0.0097(3)
F14B 0.0148(3) 0.0255(4) 0.0237(4) 0.0009(3) 0.0095(3) 0.0035(3)
F15B 0.0244(4) 0.0225(4) 0.0154(3) 0.0081(3) 0.0068(3) 0.0039(3)
F16B 0.0174(3) 0.0187(3) 0.0179(3) 0.0086(3) 0.0027(3) 0.0083(3)
F22B 0.0132(3) 0.0106(3) 0.0250(4) 0.0003(3) -0.0009(3) -0.0001(2)
F23B 0.0292(4) 0.0092(3) 0.0397(5) 0.0014(3) 0.0017(4) 0.0072(3)
F24B 0.0256(4) 0.0272(4) 0.0300(4) 0.0042(3) 0.0017(3) 0.0204(3)
F25B 0.0114(3) 0.0313(4) 0.0234(4) 0.0001(3) -0.0032(3) 0.0077(3)
F26B 0.0124(3) 0.0126(3) 0.0249(4) -0.0002(3) -0.0028(3) -0.0001(2)
F32B 0.0124(3) 0.0197(3) 0.0181(3) 0.0023(3) 0.0015(2) -0.0018(3)
F33B 0.0258(4) 0.0326(5) 0.0179(4) 0.0058(3) 0.0094(3) 0.0008(3)
F34B 0.0396(5) 0.0319(5) 0.0106(3) -0.0006(3) 0.0010(3) 0.0055(4)
F35B 0.0251(4) 0.0290(4) 0.0191(4) -0.0050(3) -0.0080(3) -0.0029(3)
F36B 0.0138(3) 0.0200(4) 0.0179(3) 0.0012(3) -0.0007(3) -0.0036(3)
F42B 0.0221(3) 0.0143(3) 0.0137(3) 0.0038(2) -0.0018(3) 0.0041(3)
F43B 0.0329(4) 0.0205(4) 0.0150(3) -0.0048(3) -0.0064(3) 0.0059(3)
F44B 0.0401(5) 0.0104(3) 0.0315(5) -0.0073(3) -0.0102(4) 0.0037(3)
F45B 0.0284(4) 0.0093(3) 0.0297(4) 0.0066(3) -0.0048(3) 0.0029(3)
F46B 0.0216(3) 0.0126(3) 0.0142(3) 0.0032(2) -0.0031(3) 0.0034(3)
C11B 0.0105(4) 0.0086(4) 0.0124(4) 0.0008(3) -0.0004(3) 0.0017(3)
C12B 0.0132(4) 0.0107(4) 0.0157(5) 0.0027(4) 0.0004(4) 0.0027(4)
C13B 0.0103(4) 0.0137(5) 0.0206(5) 0.0004(4) 0.0004(4) 0.0043(4)
C14B 0.0124(4) 0.0140(5) 0.0172(5) -0.0018(4) 0.0041(4) 0.0008(4)
C15B 0.0164(5) 0.0123(5) 0.0125(5) 0.0014(4) 0.0031(4) 0.0011(4)
C16B 0.0131(4) 0.0105(4) 0.0126(4) 0.0015(3) 0.0007(3) 0.0033(3)
C21B 0.0103(4) 0.0099(4) 0.0128(4) 0.0019(3) 0.0006(3) 0.0024(3)
C22B 0.0127(4) 0.0100(4) 0.0166(5) 0.0022(4) 0.0013(4) 0.0023(3)
C23B 0.0201(5) 0.0104(5) 0.0191(5) 0.0024(4) 0.0032(4) 0.0059(4)
C24B 0.0186(5) 0.0189(5) 0.0164(5) 0.0038(4) 0.0029(4) 0.0126(4)
C25B 0.0116(4) 0.0202(5) 0.0140(5) 0.0018(4) 0.0003(4) 0.0064(4)
C26B 0.0122(4) 0.0117(4) 0.0134(5) 0.0012(4) 0.0004(3) 0.0025(3)
C31B 0.0123(4) 0.0102(4) 0.0125(4) 0.0017(3) -0.0001(3) 0.0029(3)
C32B 0.0136(4) 0.0126(5) 0.0140(5) 0.0013(4) 0.0003(4) 0.0019(4)
C33B 0.0198(5) 0.0177(5) 0.0141(5) 0.0031(4) 0.0051(4) 0.0041(4)
C34B 0.0257(6) 0.0194(5) 0.0107(5) 0.0003(4) 0.0002(4) 0.0057(5)
C35B 0.0198(5) 0.0160(5) 0.0144(5) -0.0020(4) -0.0041(4) 0.0015(4)
C36B 0.0133(4) 0.0128(5) 0.0151(5) 0.0013(4) -0.0003(4) 0.0011(4)
C41B 0.0104(4) 0.0096(4) 0.0133(4) 0.0021(3) -0.0001(3) 0.0022(3)
C42B 0.0140(4) 0.0108(4) 0.0138(5) 0.0019(4) -0.0008(4) 0.0027(4)
C43B 0.0168(5) 0.0149(5) 0.0141(5) -0.0028(4) -0.0031(4) 0.0026(4)
C44B 0.0184(5) 0.0099(5) 0.0224(6) -0.0035(4) -0.0029(4) 0.0024(4)
C45B 0.0152(5) 0.0091(4) 0.0214(5) 0.0034(4) -0.0018(4) 0.0023(4)
C46B 0.0119(4) 0.0110(4) 0.0141(5) 0.0021(4) -0.0011(3) 0.0011(3)
B1 0.0102(4) 0.0084(5) 0.0125(5) 0.0018(4) 0.0000(4) 0.0019(4)
O1T 0.0466(8) 0.0272(6) 0.0925(13) 0.0203(7) -0.0075(8) 0.0065(6)
C1T 0.0289(7) 0.0363(8) 0.0231(7) 0.0080(6) -0.0007(5) 0.0017(6)
C2T 0.0393(9) 0.0303(8) 0.0415(9) 0.0070(7) 0.0109(7) 0.0052(7)
C3T 0.0300(8) 0.0330(8) 0.0482(10) 0.0109(7) -0.0021(7) 0.0007(6)
C4T 0.0310(18) 0.046(2) 0.065(4) 0.010(2) -0.006(2) 0.0178(15)
C5T 0.028(2) 0.033(3) 0.082(7) 0.016(4) -0.013(3) 0.0087(19)
O1S 0.134(4) 0.077(3) 0.056(3) 0.004(2) 0.001(3) 0.047(3)
C1S 0.118(5) 0.113(5) 0.089(5) 0.040(4) 0.028(4) 0.090(4)
C2S 0.141(6) 0.095(5) 0.077(5) 0.010(4) 0.004(4) 0.074(4)
C3S 0.097(5) 0.182(9) 0.073(6) -0.023(5) 0.011(4) 0.077(5)
C4S 0.082(4) 0.130(6) 0.044(3) 0.003(3) -0.004(3) 0.067(4)

loop_
_atom_type_symbol
_atom_type_description
_atom_type_scat_dispersion_real
_atom_type_scat_dispersion_imag
_atom_type_scat_source
C C 0.0034 0.0017 'ANOMDisVal Program in PLATON Spek, A. L. J. Appl. Crystallogr. 2003, 36, 7-13'
H H 0.0000 0.0000 'ANOMDisVal Program in PLATON Spek, A. L. J. Appl. Crystallogr. 2003, 36, 7-13'
B B 0.0017 0.0007 'ANOMDisVal Program in PLATON Spek, A. L. J. Appl. Crystallogr. 2003, 36, 7-13'
F F 0.0185 0.0109 'ANOMDisVal Program in PLATON Spek, A. L. J. Appl. Crystallogr. 2003, 36, 7-13'
N N 0.0065 0.0035 'ANOMDisVal Program in PLATON Spek, A. L. J. Appl. Crystallogr. 2003, 36, 7-13'
Ni Ni 0.3380 1.1680 'ANOMDisVal Program in PLATON Spek, A. L. J. Appl. Crystallogr. 2003, 36, 7-13'
O O 0.0115 0.0064 'ANOMDisVal Program in PLATON Spek, A. L. J. Appl. Crystallogr. 2003, 36, 7-13'

loop_
_geom_angle_atom_site_label_1
_geom_angle_atom_site_label_2
_geom_angle_atom_site_label_3
_geom_angle
_geom_angle_site_symmetry_1
_geom_angle_site_symmetry_3
_geom_angle_publ_flag
O1 Ni1 N1 166.39(4) . . ?
O1 Ni1 N2 102.19(4) . . ?
O1 Ni1 N3 104.04(4) . . ?
O1 Ni1 N4 85.13(4) . . ?
N1 Ni1 N3 84.33(4) . . ?
N1 Ni1 N4 81.29(4) . . ?
N2 Ni1 N1 84.26(4) . . ?
N2 Ni1 N3 111.26(4) . . ?
N2 Ni1 N4 121.40(4) . . ?
N3 Ni1 N4 123.19(4) . . ?
C1 O1 Ni1 132.08(8) . . ?
C4 N1 Ni1 107.44(7) . . ?
C8 N1 Ni1 105.90(7) . . ?
C8 N1 C4 111.97(9) . . ?
C8 N1 C12 110.57(9) . . ?
C12 N1 Ni1 110.13(7) . . ?
C12 N1 C4 110.67(9) . . ?
C5 N2 Ni1 105.82(7) . . ?
C6 N2 Ni1 114.40(8) . . ?
C6 N2 C5 109.78(10) . . ?
C6 N2 C7 108.22(10) . . ?
C7 N2 Ni1 109.03(7) . . ?
C7 N2 C5 109.52(10) . . ?
C9 N3 Ni1 107.41(8) . . ?
C10 N3 Ni1 103.29(8) . . ?
C10 N3 C9 109.94(10) . . ?
C11 N3 Ni1 120.01(8) . . ?
C11 N3 C9 108.85(11) . . ?
C11 N3 C10 107.00(10) . . ?
C13 N4 Ni1 106.40(7) . . ?
C13 N4 C15 110.07(10) . . ?
C14 N4 Ni1 108.07(8) . . ?
C14 N4 C13 111.53(10) . . ?
C14 N4 C15 107.57(10) . . ?
C15 N4 Ni1 113.25(8) . . ?
O1 C1 C2 122.79(11) . . ?
O1 C1 C3 120.39(11) . . ?
C2 C1 C3 116.80(11) . . ?
C1 C2 H2 119.2 . . ?
C3 C2 C1 121.69(11) 2_566 . ?
C3 C2 H2 119.2 2_566 . ?
C1 C3 H3 119.2 . . ?
C2 C3 C1 121.51(11) 2_566 . ?
C2 C3 H3 119.2 2_566 . ?
N1 C4 H4A 109.8 . . ?
N1 C4 H4B 109.8 . . ?
N1 C4 C5 109.18(9) . . ?
H4A C4 H4B 108.3 . . ?
C5 C4 H4A 109.8 . . ?
C5 C4 H4B 109.8 . . ?
N2 C5 C4 110.35(10) . . ?
N2 C5 H5A 109.6 . . ?
N2 C5 H5B 109.6 . . ?
C4 C5 H5A 109.6 . . ?
C4 C5 H5B 109.6 . . ?
H5A C5 H5B 108.1 . . ?
N2 C6 H6A 109.5 . . ?
N2 C6 H6B 109.5 . . ?
N2 C6 H6C 109.5 . . ?
H6A C6 H6B 109.5 . . ?
H6A C6 H6C 109.5 . . ?
H6B C6 H6C 109.5 . . ?
N2 C7 H7A 109.5 . . ?
N2 C7 H7B 109.5 . . ?
N2 C7 H7C 109.5 . . ?
H7A C7 H7B 109.5 . . ?
H7A C7 H7C 109.5 . . ?
H7B C7 H7C 109.5 . . ?
N1 C8 H8A 109.5 . . ?
N1 C8 H8B 109.5 . . ?
N1 C8 C9 110.84(10) . . ?
H8A C8 H8B 108.1 . . ?
C9 C8 H8A 109.5 . . ?
C9 C8 H8B 109.5 . . ?
N3 C9 C8 110.85(10) . . ?
N3 C9 H9A 109.5 . . ?
N3 C9 H9B 109.5 . . ?
C8 C9 H9A 109.5 . . ?
C8 C9 H9B 109.5 . . ?
H9A C9 H9B 108.1 . . ?
N3 C10 H10A 109.5 . . ?
N3 C10 H10B 109.5 . . ?
N3 C10 H10C 109.5 . . ?
H10A C10 H10B 109.5 . . ?
H10A C10 H10C 109.5 . . ?
H10B C10 H10C 109.5 . . ?
N3 C11 H11A 109.5 . . ?
N3 C11 H11B 109.5 . . ?
N3 C11 H11C 109.5 . . ?
H11A C11 H11B 109.5 . . ?
H11A C11 H11C 109.5 . . ?
H11B C11 H11C 109.5 . . ?
N1 C12 H12A 109.6 . . ?
N1 C12 H12B 109.6 . . ?
N1 C12 C13 110.38(10) . . ?
H12A C12 H12B 108.1 . . ?
C13 C12 H12A 109.6 . . ?
C13 C12 H12B 109.6 . . ?
N4 C13 C12 110.74(10) . . ?
N4 C13 H13A 109.5 . . ?
N4 C13 H13B 109.5 . . ?
C12 C13 H13A 109.5 . . ?
C12 C13 H13B 109.5 . . ?
H13A C13 H13B 108.1 . . ?
N4 C14 H14A 109.5 . . ?
N4 C14 H14B 109.5 . . ?
N4 C14 H14C 109.5 . . ?
H14A C14 H14B 109.5 . . ?
H14A C14 H14C 109.5 . . ?
H14B C14 H14C 109.5 . . ?
N4 C15 H15A 109.5 . . ?
N4 C15 H15B 109.5 . . ?
N4 C15 H15C 109.5 . . ?
H15A C15 H15B 109.5 . . ?
H15A C15 H15C 109.5 . . ?
H15B C15 H15C 109.5 . . ?
C12B C11B B1 118.87(10) . . ?
C16B C11B C12B 113.56(10) . . ?
C16B C11B B1 126.99(9) . . ?
F12B C12B C11B 119.24(10) . . ?
F12B C12B C13B 116.09(10) . . ?
C13B C12B C11B 124.65(11) . . ?
F13B C13B C12B 120.72(11) . . ?
F13B C13B C14B 120.00(10) . . ?
C14B C13B C12B 119.26(10) . . ?
F14B C14B C13B 120.89(11) . . ?
F14B C14B C15B 120.34(11) . . ?
C15B C14B C13B 118.74(10) . . ?
F15B C15B C14B 119.42(10) . . ?
F15B C15B C16B 120.31(11) . . ?
C14B C15B C16B 120.27(11) . . ?
F16B C16B C11B 121.50(10) . . ?
F16B C16B C15B 114.99(10) . . ?
C15B C16B C11B 123.51(10) . . ?
C22B C21B B1 118.59(9) . . ?
C26B C21B C22B 113.62(10) . . ?
C26B C21B B1 127.41(10) . . ?
F22B C22B C21B 119.39(10) . . ?
F22B C22B C23B 116.08(10) . . ?
C23B C22B C21B 124.52(11) . . ?
F23B C23B C22B 120.87(11) . . ?
F23B C23B C24B 119.82(10) . . ?
C24B C23B C22B 119.29(11) . . ?
F24B C24B C23B 120.55(11) . . ?
F24B C24B C25B 120.31(11) . . ?
C25B C24B C23B 119.12(10) . . ?
F25B C25B C24B 119.77(10) . . ?
F25B C25B C26B 120.45(11) . . ?
C24B C25B C26B 119.78(11) . . ?
F26B C26B C21B 121.56(10) . . ?
F26B C26B C25B 114.79(10) . . ?
C25B C26B C21B 123.66(11) . . ?
C32B C31B B1 119.11(10) . . ?
C36B C31B C32B 113.55(10) . . ?
C36B C31B B1 126.86(10) . . ?
F32B C32B C31B 119.13(10) . . ?
F32B C32B C33B 116.29(10) . . ?
C33B C32B C31B 124.58(11) . . ?
F33B C33B C32B 120.91(11) . . ?
F33B C33B C34B 119.78(11) . . ?
C32B C33B C34B 119.31(11) . . ?
F34B C34B C33B 120.37(12) . . ?
F34B C34B C35B 120.78(12) . . ?
C35B C34B C33B 118.85(11) . . ?
F35B C35B C34B 119.77(11) . . ?
F35B C35B C36B 120.42(11) . . ?
C34B C35B C36B 119.81(11) . . ?
F36B C36B C31B 120.92(10) . . ?
F36B C36B C35B 115.18(10) . . ?
C35B C36B C31B 123.88(11) . . ?
C42B C41B B1 119.57(10) . . ?
C46B C41B C42B 113.66(10) . . ?
C46B C41B B1 126.25(10) . . ?
F42B C42B C41B 119.67(10) . . ?
F42B C42B C43B 115.86(10) . . ?
C43B C42B C41B 124.47(11) . . ?
F43B C43B C42B 121.10(11) . . ?
F43B C43B C44B 119.75(10) . . ?
C44B C43B C42B 119.15(11) . . ?
F44B C44B C43B 120.50(11) . . ?
F44B C44B C45B 120.43(11) . . ?
C45B C44B C43B 119.06(11) . . ?
F45B C45B C44B 119.54(10) . . ?
F45B C45B C46B 120.57(11) . . ?
C44B C45B C46B 119.88(11) . . ?
F46B C46B C41B 121.63(10) . . ?
F46B C46B C45B 114.60(10) . . ?
C45B C46B C41B 123.76(11) . . ?
C11B B1 C21B 113.53(9) . . ?
C11B B1 C41B 100.77(8) . . ?
C21B B1 C41B 114.06(9) . . ?
C31B B1 C11B 113.99(9) . . ?
C31B B1 C21B 101.31(8) . . ?
C31B B1 C41B 113.80(9) . . ?
C1T O1T C4T 103.2(2) . . ?
C1T O1T C5T 107.7(3) . . ?
O1T C1T H1TA 110.9 . . ?
O1T C1T H1TB 110.9 . . ?
O1T C1T C2T 104.50(14) . . ?
H1TA C1T H1TB 108.9 . . ?
C2T C1T H1TA 110.9 . . ?
C2T C1T H1TB 110.9 . . ?
C1T C2T H2TA 111.2 . . ?
C1T C2T H2TB 111.2 . . ?
C1T C2T C3T 103.03(14) . . ?
H2TA C2T H2TB 109.1 . . ?
C3T C2T H2TA 111.2 . . ?
C3T C2T H2TB 111.2 . . ?
C2T C3T H3TC 111.7 . . ?
C2T C3T H3TD 111.7 . . ?
C2T C3T H3TA 110.8 . . ?
C2T C3T H3TB 110.8 . . ?
C2T C3T C4T 104.7(2) . . ?
H3TC C3T H3TD 109.5 . . ?
H3TA C3T H3TB 108.9 . . ?
C4T C3T H3TA 110.8 . . ?
C4T C3T H3TB 110.8 . . ?
C5T C3T C2T 100.3(4) . . ?
C5T C3T H3TC 111.7 . . ?
C5T C3T H3TD 111.7 . . ?
O1T C4T C3T 103.1(4) . . ?
O1T C4T H4TA 111.2 . . ?
O1T C4T H4TB 111.2 . . ?
C3T C4T H4TA 111.2 . . ?
C3T C4T H4TB 111.2 . . ?
H4TA C4T H4TB 109.1 . . ?
O1T C5T C3T 110.1(4) . . ?
O1T C5T H5TA 109.6 . . ?
O1T C5T H5TB 109.6 . . ?
C3T C5T H5TA 109.6 . . ?
C3T C5T H5TB 109.6 . . ?
H5TA C5T H5TB 108.2 . . ?
C3S O1S C2S 105.3(5) . . ?
H1SA C1S H1SB 109.5 . . ?
H1SA C1S H1SC 109.5 . . ?
H1SB C1S H1SC 109.5 . . ?
C2S C1S H1SA 109.5 . . ?
C2S C1S H1SB 109.5 . . ?
C2S C1S H1SC 109.5 . . ?
O1S C2S H2SA 112.1 . . ?
O1S C2S H2SB 112.1 . . ?
C1S C2S O1S 98.6(8) . . ?
C1S C2S H2SA 112.1 . . ?
C1S C2S H2SB 112.1 . . ?
H2SA C2S H2SB 109.7 . . ?
O1S C3S H3SA 109.2 . . ?
O1S C3S H3SB 109.2 . . ?
O1S C3S C4S 112.2(7) . . ?
H3SA C3S H3SB 107.9 . . ?
C4S C3S H3SA 109.2 . . ?
C4S C3S H3SB 109.2 . . ?
C3S C4S H4SA 109.5 . . ?
C3S C4S H4SB 109.5 . . ?
C3S C4S H4SC 109.5 . . ?
H4SA C4S H4SB 109.5 . . ?
H4SA C4S H4SC 109.5 . . ?
H4SB C4S H4SC 109.5 . . ?

loop_
_geom_bond_atom_site_label_1
_geom_bond_atom_site_label_2
_geom_bond_distance
_geom_bond_site_symmetry_2
_geom_bond_publ_flag
Ni1 O1 1.8879(9) . ?
Ni1 N1 2.1207(10) . ?
Ni1 N2 2.1009(11) . ?
Ni1 N3 2.1215(11) . ?
Ni1 N4 2.2348(10) . ?
O1 C1 1.3405(14) . ?
N1 C4 1.4887(15) . ?
N1 C8 1.4814(16) . ?
N1 C12 1.4862(16) . ?
N2 C5 1.4865(15) . ?
N2 C6 1.4779(17) . ?
N2 C7 1.4842(16) . ?
N3 C9 1.4869(17) . ?
N3 C10 1.4855(17) . ?
N3 C11 1.4842(17) . ?
N4 C13 1.4752(16) . ?
N4 C14 1.4725(17) . ?
N4 C15 1.4760(16) . ?
C1 C2 1.4024(17) . ?
C1 C3 1.4032(16) . ?
C2 H2 0.9500 . ?
C2 C3 1.3914(17) 2_566 ?
C3 C2 1.3914(17) 2_566 ?
C3 H3 0.9500 . ?
C4 H4A 0.9900 . ?
C4 H4B 0.9900 . ?
C4 C5 1.5203(17) . ?
C5 H5A 0.9900 . ?
C5 H5B 0.9900 . ?
C6 H6A 0.9800 . ?
C6 H6B 0.9800 . ?
C6 H6C 0.9800 . ?
C7 H7A 0.9800 . ?
C7 H7B 0.9800 . ?
C7 H7C 0.9800 . ?
C8 H8A 0.9900 . ?
C8 H8B 0.9900 . ?
C8 C9 1.5184(18) . ?
C9 H9A 0.9900 . ?
C9 H9B 0.9900 . ?
C10 H10A 0.9800 . ?
C10 H10B 0.9800 . ?
C10 H10C 0.9800 . ?
C11 H11A 0.9800 . ?
C11 H11B 0.9800 . ?
C11 H11C 0.9800 . ?
C12 H12A 0.9900 . ?
C12 H12B 0.9900 . ?
C12 C13 1.5185(18) . ?
C13 H13A 0.9900 . ?
C13 H13B 0.9900 . ?
C14 H14A 0.9800 . ?
C14 H14B 0.9800 . ?
C14 H14C 0.9800 . ?
C15 H15A 0.9800 . ?
C15 H15B 0.9800 . ?
C15 H15C 0.9800 . ?
F12B C12B 1.3507(13) . ?
F13B C13B 1.3431(13) . ?
F14B C14B 1.3401(13) . ?
F15B C15B 1.3440(14) . ?
F16B C16B 1.3474(13) . ?
F22B C22B 1.3506(13) . ?
F23B C23B 1.3436(14) . ?
F24B C24B 1.3410(13) . ?
F25B C25B 1.3433(14) . ?
F26B C26B 1.3492(13) . ?
F32B C32B 1.3516(13) . ?
F33B C33B 1.3417(14) . ?
F34B C34B 1.3421(14) . ?
F35B C35B 1.3437(14) . ?
F36B C36B 1.3521(14) . ?
F42B C42B 1.3512(13) . ?
F43B C43B 1.3468(14) . ?
F44B C44B 1.3382(14) . ?
F45B C45B 1.3401(14) . ?
F46B C46B 1.3459(13) . ?
C11B C12B 1.3972(15) . ?
C11B C16B 1.3905(16) . ?
C11B B1 1.6498(16) . ?
C12B C13B 1.3821(16) . ?
C13B C14B 1.3795(18) . ?
C14B C15B 1.3791(17) . ?
C15B C16B 1.3883(16) . ?
C21B C22B 1.3925(15) . ?
C21B C26B 1.3905(15) . ?
C21B B1 1.6530(16) . ?
C22B C23B 1.3809(16) . ?
C23B C24B 1.3769(18) . ?
C24B C25B 1.3752(18) . ?
C25B C26B 1.3905(16) . ?
C31B C32B 1.3924(16) . ?
C31B C36B 1.3898(16) . ?
C31B B1 1.6485(17) . ?
C32B C33B 1.3797(17) . ?
C33B C34B 1.3826(18) . ?
C34B C35B 1.3774(18) . ?
C35B C36B 1.3878(17) . ?
C41B C42B 1.3940(16) . ?
C41B C46B 1.3906(16) . ?
C41B B1 1.6540(16) . ?
C42B C43B 1.3862(16) . ?
C43B C44B 1.3812(18) . ?
C44B C45B 1.3766(18) . ?
C45B C46B 1.3896(16) . ?
O1T C1T 1.425(2) . ?
O1T C4T 1.475(6) . ?
O1T C5T 1.430(7) . ?
C1T H1TA 0.9900 . ?
C1T H1TB 0.9900 . ?
C1T C2T 1.504(2) . ?
C2T H2TA 0.9900 . ?
C2T H2TB 0.9900 . ?
C2T C3T 1.521(3) . ?
C3T H3TC 0.9900 . ?
C3T H3TD 0.9900 . ?
C3T H3TA 0.9900 . ?
C3T H3TB 0.9900 . ?
C3T C4T 1.557(6) . ?
C3T C5T 1.467(7) . ?
C4T H4TA 0.9900 . ?
C4T H4TB 0.9900 . ?
C5T H5TA 0.9900 . ?
C5T H5TB 0.9900 . ?
O1S C2S 1.447(10) . ?
O1S C3S 1.436(10) . ?
C1S H1SA 0.9800 . ?
C1S H1SB 0.9800 . ?
C1S H1SC 0.9800 . ?
C1S C2S 1.376(11) . ?
C2S H2SA 0.9900 . ?
C2S H2SB 0.9900 . ?
C3S H3SA 0.9900 . ?
C3S H3SB 0.9900 . ?
C3S C4S 1.609(11) . ?
C4S H4SA 0.9800 . ?
C4S H4SB 0.9800 . ?
C4S H4SC 0.9800 . ?
